data_1562464
loop_
_publ_author_name
'Davern, Carolynn M.'
'Lowe, Brandon D.'
'Rosfi, Adam'
'Ison, Elon A.'
'Proulx, Caroline'

_publ_section_title
;
 Submonomer Synthesis of Peptoids Containing trans-inducing N-imino- and
 N-alkylamino-glycines
;
_journal_name_full 'Chemical Science'
_journal_paper_doi 10.1039/D1SC00717C
_journal_year 2021
_chemical_formula_moiety 'C16 H23 N3 O2'
_chemical_formula_sum 'C16 H23 N3 O2'
_chemical_formula_weight 289.37
_chemical_name_common CD-1-120
_space_group_crystal_system monoclinic
_space_group_IT_number 4
_space_group_name_Hall 'P 2yb'
_space_group_name_H-M_alt 'P 1 21 1'
_atom_sites_solution_hydrogens mixed
_audit_update_record
;
2021-02-04 deposited with the CCDC.	2021-05-10 downloaded from the CCDC.
;
_cell_angle_alpha 90
_cell_angle_beta 93.3620(15)
_cell_angle_gamma 90
_cell_formula_units_Z 4
_cell_length_a 6.0726(3)
_cell_length_b 9.9182(5)
_cell_length_c 26.1540(12)
_cell_measurement_reflns_used 217
_cell_measurement_temperature 100.(2)
_cell_measurement_theta_max 25.7871
_cell_measurement_theta_min 3.9864
_cell_volume 1572.53(13)
_computing_cell_refinement 'APEX3 v2018.1-0 (Bruker AXS)'
_computing_data_collection 'Bruker Instrument Service v2013.12.0.0'
_computing_data_reduction 'SAINT V8.38A (Bruker AXS Inc., 2017)'
_computing_structure_refinement 'SHELXL-2016/6 (Sheldrick, 2016)'
_diffrn_ambient_temperature 100.(2)
_diffrn_detector_area_resol_mean 8.3333
_diffrn_measured_fraction_theta_full 0.999
_diffrn_measured_fraction_theta_max 0.999
_diffrn_measurement_device_type 'Bruker-Nonius X8 Kappa APEX II'
_diffrn_measurement_method 'phi and omega scans'
_diffrn_radiation_monochromator graphite
_diffrn_radiation_type MoK\a
_diffrn_radiation_wavelength 0.71073
_diffrn_reflns_av_R_equivalents 0.0361
_diffrn_reflns_av_unetI/netI 0.0490
_diffrn_reflns_limit_h_max 7
_diffrn_reflns_limit_h_min -8
_diffrn_reflns_limit_k_max 14
_diffrn_reflns_limit_k_min -14
_diffrn_reflns_limit_l_max 36
_diffrn_reflns_limit_l_min -37
_diffrn_reflns_number 27709
_diffrn_reflns_theta_full 30.58
_diffrn_reflns_theta_max 30.58
_diffrn_reflns_theta_min 2.20
_diffrn_source 'fine-focus sealed tube'
_exptl_absorpt_coefficient_mu 0.082
_exptl_absorpt_correction_T_max 0.99
_exptl_absorpt_correction_T_min 0.97
_exptl_absorpt_correction_type multi-scan
_exptl_absorpt_process_details
;
SADABS-2016/2 - Bruker AXS area detector scaling and absorption correction 
 --------------------------------------------------------------------------
 Reference: Krause, L., Herbst-Irmer, R., Sheldrick G.M. & Stalke D.,
 J. Appl. Cryst. 48 (2015) 3-10.

;
_exptl_crystal_colour colourless
_exptl_crystal_density_diffrn 1.222
_exptl_crystal_density_method 'not measured'
_exptl_crystal_description plate
_exptl_crystal_F_000 624
_exptl_crystal_size_max 0.338
_exptl_crystal_size_mid 0.246
_exptl_crystal_size_min 0.096
_refine_diff_density_max 0.328
_refine_diff_density_min -0.196
_refine_ls_abs_structure_details
;
Absolute structuere determination incocnlusive. Light atom structure, molybdenum source.
Flack x determined using 3174 quotients [(I+)-(I-)]/[(I+)+(I-)]
(Parsons, Flack and Wagner, Acta Cryst. B69 (2013) 249-259).
;
_refine_ls_abs_structure_Flack 0.0(4)
_refine_ls_extinction_method none
_refine_ls_goodness_of_fit_ref 1.026
_refine_ls_hydrogen_treatment mixed
_refine_ls_matrix_type full
_refine_ls_number_parameters 389
_refine_ls_number_reflns 9683
_refine_ls_number_restraints 1
_refine_ls_restrained_S_all 1.026
_refine_ls_R_factor_all 0.0569
_refine_ls_R_factor_gt 0.0419
_refine_ls_shift/su_max 0.001
_refine_ls_shift/su_mean 0.000
_refine_ls_structure_factor_coef Fsqd
_refine_ls_weighting_details 'w=1/[\s^2^(Fo^2^)+(0.0375P)^2^+0.1202P] where P=(Fo^2^+2Fc^2^)/3'
_refine_ls_weighting_scheme calc
_refine_ls_wR_factor_gt 0.0823
_refine_ls_wR_factor_ref 0.0882
_reflns_number_gt 8040
_reflns_number_total 9683
_reflns_threshold_expression 'I > 2\s(I)'
_cod_data_source_file d1sc00717c3.cif
_cod_data_source_block rds834
_cod_database_code 1562464

loop_
_space_group_symop_operation_xyz
'x, y, z'
'-x, y+1/2, -z'

loop_
_atom_site_type_symbol
_atom_site_label
_atom_site_fract_x
_atom_site_fract_y
_atom_site_fract_z
_atom_site_U_iso_or_equiv
_atom_site_adp_type
_atom_site_calc_flag
_atom_site_refinement_flags_adp
_atom_site_refinement_flags_occupancy
_atom_site_refinement_flags_posn
_atom_site_occupancy
_atom_site_disorder_assembly
_atom_site_disorder_group
O O1 0.0710(2) 0.56699(14) 0.57168(5) 0.0191(3) Uani d . . . 1 . .
O O2 0.2529(2) 0.78392(13) 0.48480(5) 0.0194(3) Uani d . . . 1 . .
N N1 0.2284(3) 0.55767(15) 0.47915(6) 0.0148(3) Uani d . . . 1 . .
N N2 0.0950(3) 0.44713(15) 0.46270(6) 0.0164(3) Uani d . . . 1 . .
H H2 0.028(4) 0.413(2) 0.4885(8) 0.020(6) Uiso d . . . 1 . .
N N3 0.3973(3) 0.54085(17) 0.61664(6) 0.0186(3) Uani d . . . 1 . .
C C1 0.2721(3) 0.55058(18) 0.57252(7) 0.0145(3) Uani d . . . 1 . .
C C2 0.3877(3) 0.54023(19) 0.52237(7) 0.0147(4) Uani d . . . 1 . .
H H2A 0.50326 0.610469 0.521409 0.018 Uiso calc U . R 1 . .
H H2B 0.459656 0.451006 0.520166 0.018 Uiso calc U . R 1 . .
C C3 0.1579(3) 0.68362(18) 0.46647(7) 0.0145(3) Uani d . . . 1 . .
C C4 -0.0399(3) 0.6954(2) 0.42930(8) 0.0207(4) Uani d . . . 1 . .
H H4A -0.016593 0.640679 0.398893 0.031 Uiso calc U . R 1 . .
H H4B -0.060656 0.789908 0.419204 0.031 Uiso calc U . R 1 . .
H H4C -0.171381 0.663267 0.445607 0.031 Uiso calc U . R 1 . .
C C5 0.2246(3) 0.34180(19) 0.43897(8) 0.0194(4) Uani d . . . 1 . .
H H5A 0.139086 0.256801 0.43691 0.023 Uiso calc U . R 1 . .
H H5B 0.362214 0.325204 0.460239 0.023 Uiso calc U . R 1 . .
C C6 0.2801(3) 0.38484(19) 0.38609(7) 0.0188(4) Uani d . . . 1 . .
C C7 0.1179(3) 0.3827(2) 0.34624(8) 0.0227(4) Uani d . . . 1 . .
H H7 -0.024865 0.34934 0.352295 0.027 Uiso calc U . R 1 . .
C C8 0.1619(4) 0.4286(2) 0.29783(8) 0.0270(5) Uani d . . . 1 . .
H H8 0.049324 0.426745 0.271039 0.032 Uiso calc U . R 1 . .
C C9 0.3693(4) 0.4771(2) 0.28842(8) 0.0285(5) Uani d . . . 1 . .
H H9 0.399426 0.508794 0.255268 0.034 Uiso calc U . R 1 . .
C C10 0.5322(4) 0.4793(2) 0.32753(9) 0.0299(5) Uani d . . . 1 . .
H H10 0.674802 0.51245 0.321223 0.036 Uiso calc U . R 1 . .
C C11 0.4885(3) 0.4330(2) 0.37618(8) 0.0251(4) Uani d . . . 1 . .
H H11 0.601838 0.434334 0.4028 0.03 Uiso calc U . R 1 . .
C C12 0.6322(3) 0.5067(2) 0.62057(8) 0.0205(4) Uani d . . . 1 . .
H H12A 0.716066 0.579558 0.638803 0.025 Uiso calc U . R 1 . .
H H12B 0.687456 0.498187 0.58585 0.025 Uiso calc U . R 1 . .
C C13 0.6673(3) 0.3746(2) 0.64943(7) 0.0218(4) Uani d . . . 1 . .
H H13A 0.827412 0.356242 0.654374 0.026 Uiso calc U . R 1 . .
H H13B 0.599265 0.30012 0.628871 0.026 Uiso calc U . R 1 . .
C C14 0.5665(3) 0.3795(2) 0.70146(8) 0.0232(4) Uani d . . . 1 . .
H H14A 0.578978 0.289687 0.717859 0.028 Uiso calc U . R 1 . .
H H14B 0.649004 0.444909 0.723864 0.028 Uiso calc U . R 1 . .
C C15 0.3247(3) 0.4208(2) 0.69572(8) 0.0246(4) Uani d . . . 1 . .
H H15A 0.238495 0.348835 0.67759 0.029 Uiso calc U . R 1 . .
H H15B 0.26677 0.432129 0.730057 0.029 Uiso calc U . R 1 . .
C C16 0.2971(3) 0.5522(2) 0.66595(7) 0.0236(4) Uani d . . . 1 . .
H H16A 0.138216 0.573249 0.660233 0.028 Uiso calc U . R 1 . .
H H16B 0.367837 0.62663 0.686051 0.028 Uiso calc U . R 1 . .
O O3 0.5375(2) 0.79434(14) 0.93000(5) 0.0186(3) Uani d . . . 1 . .
O O4 0.7616(2) 1.00851(13) 1.01447(5) 0.0196(3) Uani d . . . 1 . .
N N4 0.7415(3) 0.78274(15) 1.02233(6) 0.0140(3) Uani d . . . 1 . .
N N5 0.6169(3) 0.67316(16) 1.03983(6) 0.0162(3) Uani d . . . 1 . .
H H5 0.532(4) 0.639(2) 1.0141(8) 0.021(6) Uiso d . . . 1 . .
N N6 0.8403(3) 0.76580(18) 0.88498(6) 0.0183(3) Uani d . . . 1 . .
C C17 0.7370(3) 0.77588(18) 0.92896(7) 0.0138(3) Uani d . . . 1 . .
C C18 0.8781(3) 0.76276(18) 0.97928(7) 0.0142(4) Uani d . . . 1 . .
H H18A 0.946595 0.6722 0.981427 0.017 Uiso calc U . R 1 . .
H H18B 0.99759 0.830804 0.980311 0.017 Uiso calc U . R 1 . .
C C19 0.6775(3) 0.90969(18) 1.03412(7) 0.0149(4) Uani d . . . 1 . .
C C20 0.5003(3) 0.9237(2) 1.07158(8) 0.0214(4) Uani d . . . 1 . .
H H20A 0.359684 0.891741 1.055718 0.032 Uiso calc U . R 1 . .
H H20B 0.486252 1.018691 1.081227 0.032 Uiso calc U . R 1 . .
H H20C 0.539483 0.869945 1.1022 0.032 Uiso calc U . R 1 . .
C C21 0.7591(3) 0.56845(19) 1.06389(7) 0.0190(4) Uani d . . . 1 . .
H H21A 0.882648 0.548967 1.041934 0.023 Uiso calc U . R 1 . .
H H21B 0.673319 0.484454 1.067468 0.023 Uiso calc U . R 1 . .
C C22 0.8490(3) 0.61474(19) 1.11585(7) 0.0178(4) Uani d . . . 1 . .
C C23 1.0609(3) 0.6672(2) 1.12316(8) 0.0239(4) Uani d . . . 1 . .
H H23 1.155127 0.668615 1.095428 0.029 Uiso calc U . R 1 . .
C C24 1.1364(4) 0.7175(2) 1.17070(9) 0.0290(5) Uani d . . . 1 . .
H H24 1.280752 0.754263 1.175078 0.035 Uiso calc U . R 1 . .
C C25 1.0019(4) 0.7143(2) 1.21155(8) 0.0269(5) Uani d . . . 1 . .
H H25 1.053496 0.748353 1.244025 0.032 Uiso calc U . R 1 . .
C C26 0.7914(4) 0.6609(2) 1.20479(8) 0.0273(5) Uani d . . . 1 . .
H H26 0.698479 0.658139 1.232746 0.033 Uiso calc U . R 1 . .
C C27 0.7160(3) 0.6116(2) 1.15734(8) 0.0219(4) Uani d . . . 1 . .
H H27 0.571394 0.575083 1.153122 0.026 Uiso calc U . R 1 . .
C C28 0.7185(3) 0.7879(2) 0.83588(7) 0.0221(4) Uani d . . . 1 . .
H H28A 0.780461 0.866953 0.818631 0.027 Uiso calc U . R 1 . .
H H28B 0.562162 0.807339 0.841775 0.027 Uiso calc U . R 1 . .
C C29 0.7318(3) 0.6647(2) 0.80158(8) 0.0260(4) Uani d . . . 1 . .
H H29A 0.65899 0.68464 0.767555 0.031 Uiso calc U . R 1 . .
H H29B 0.652756 0.588531 0.816705 0.031 Uiso calc U . R 1 . .
C C30 0.9713(4) 0.6251(2) 0.79535(8) 0.0272(5) Uani d . . . 1 . .
H H30A 1.044531 0.695728 0.775677 0.033 Uiso calc U . R 1 . .
H H30B 0.976273 0.539654 0.775891 0.033 Uiso calc U . R 1 . .
C C31 1.0942(3) 0.6076(2) 0.84750(8) 0.0242(4) Uani d . . . 1 . .
H H31A 1.033812 0.528622 0.865114 0.029 Uiso calc U . R 1 . .
H H31B 1.252031 0.590005 0.842597 0.029 Uiso calc U . R 1 . .
C C32 1.0733(3) 0.7322(2) 0.88078(7) 0.0190(4) Uani d . . . 1 . .
H H32A 1.14347 0.715107 0.915297 0.023 Uiso calc U . R 1 . .
H H32B 1.150323 0.808989 0.865496 0.023 Uiso calc U . R 1 . .

loop_
_atom_site_aniso_label
_atom_site_aniso_U_11
_atom_site_aniso_U_22
_atom_site_aniso_U_33
_atom_site_aniso_U_12
_atom_site_aniso_U_13
_atom_site_aniso_U_23
O1 0.0129(6) 0.0217(7) 0.0229(7) 0.0024(5) 0.0018(5) 0.0018(6)
O2 0.0204(7) 0.0133(6) 0.0246(7) -0.0011(5) 0.0013(6) -0.0002(5)
N1 0.0155(7) 0.0122(7) 0.0164(7) -0.0015(6) -0.0008(6) 0.0001(6)
N2 0.0197(8) 0.0111(7) 0.0186(8) -0.0040(6) 0.0020(6) 0.0012(6)
N3 0.0125(7) 0.0263(9) 0.0170(8) 0.0031(7) 0.0015(6) 0.0014(6)
C1 0.0140(8) 0.0100(8) 0.0197(9) -0.0005(7) 0.0013(7) 0.0009(7)
C2 0.0122(8) 0.0141(9) 0.0179(8) 0.0009(7) 0.0009(7) 0.0012(7)
C3 0.0159(9) 0.0145(9) 0.0134(8) 0.0001(7) 0.0049(7) 0.0015(7)
C4 0.0220(10) 0.0172(10) 0.0225(9) 0.0014(8) -0.0030(8) 0.0029(7)
C5 0.0249(10) 0.0099(8) 0.0232(10) 0.0004(7) -0.0017(8) 0.0005(7)
C6 0.0209(10) 0.0133(9) 0.0221(9) 0.0007(8) 0.0001(7) -0.0033(7)
C7 0.0189(10) 0.0237(10) 0.0255(10) -0.0027(8) 0.0001(8) -0.0051(8)
C8 0.0266(11) 0.0321(12) 0.0218(10) -0.0023(10) -0.0036(8) -0.0059(9)
C9 0.0302(12) 0.0343(12) 0.0212(10) -0.0010(9) 0.0048(9) -0.0008(9)
C10 0.0218(11) 0.0356(13) 0.0328(12) -0.0034(9) 0.0052(9) 0.0009(10)
C11 0.0194(10) 0.0276(11) 0.0277(10) -0.0022(9) -0.0021(8) -0.0019(9)
C12 0.0109(8) 0.0296(11) 0.0209(9) 0.0001(8) -0.0006(7) 0.0013(8)
C13 0.0140(9) 0.0284(11) 0.0228(9) 0.0050(8) -0.0012(7) 0.0005(8)
C14 0.0208(10) 0.0287(11) 0.0198(9) 0.0032(9) -0.0017(8) 0.0027(8)
C15 0.0201(10) 0.0364(12) 0.0174(9) 0.0039(9) 0.0038(8) 0.0033(8)
C16 0.0218(10) 0.0308(11) 0.0182(9) 0.0089(9) 0.0016(8) -0.0007(8)
O3 0.0124(6) 0.0211(7) 0.0223(7) 0.0018(5) 0.0008(5) -0.0020(6)
O4 0.0213(7) 0.0123(6) 0.0251(7) -0.0018(5) 0.0014(6) 0.0015(5)
N4 0.0162(8) 0.0107(7) 0.0152(7) -0.0020(6) 0.0022(6) -0.0001(6)
N5 0.0185(8) 0.0115(7) 0.0186(8) -0.0049(6) 0.0008(6) 0.0000(6)
N6 0.0133(8) 0.0268(9) 0.0147(7) 0.0046(7) -0.0007(6) -0.0012(6)
C17 0.0142(8) 0.0094(8) 0.0176(8) -0.0011(7) -0.0004(7) -0.0015(7)
C18 0.0133(8) 0.0132(9) 0.0161(8) 0.0003(7) 0.0003(7) 0.0001(6)
C19 0.0159(9) 0.0139(9) 0.0147(8) 0.0000(7) -0.0029(7) -0.0009(6)
C20 0.0252(10) 0.0167(9) 0.0229(9) 0.0013(8) 0.0068(8) -0.0039(8)
C21 0.0269(10) 0.0104(8) 0.0200(9) -0.0011(8) 0.0043(8) 0.0001(7)
C22 0.0206(10) 0.0123(8) 0.0204(9) 0.0019(7) 0.0018(7) 0.0034(7)
C23 0.0211(10) 0.0267(11) 0.0243(10) -0.0001(9) 0.0057(8) 0.0039(8)
C24 0.0169(10) 0.0363(13) 0.0333(12) -0.0038(9) -0.0022(9) 0.0005(10)
C25 0.0255(11) 0.0323(12) 0.0225(10) -0.0009(9) -0.0037(9) -0.0014(9)
C26 0.0263(11) 0.0356(12) 0.0205(10) -0.0037(9) 0.0074(8) 0.0006(9)
C27 0.0180(10) 0.0229(10) 0.0251(10) -0.0045(8) 0.0043(8) 0.0012(8)
C28 0.0209(10) 0.0302(11) 0.0151(9) 0.0063(9) -0.0014(7) -0.0014(8)
C29 0.0223(10) 0.0340(12) 0.0212(9) 0.0040(9) -0.0023(8) -0.0068(9)
C30 0.0261(11) 0.0328(12) 0.0230(10) 0.0048(9) 0.0031(8) -0.0090(9)
C31 0.0167(9) 0.0275(11) 0.0288(10) 0.0050(8) 0.0039(8) -0.0027(9)
C32 0.0126(9) 0.0258(10) 0.0189(9) 0.0022(7) 0.0024(7) -0.0011(7)

loop_
_atom_type_symbol
_atom_type_description
_atom_type_scat_dispersion_real
_atom_type_scat_dispersion_imag
_atom_type_scat_source
C C 0.0033 0.0016 'International Tables Vol C Tables 4.2.6.8 and 6.1.1.4'
H H 0.0000 0.0000 'International Tables Vol C Tables 4.2.6.8 and 6.1.1.4'
N N 0.0061 0.0033 'International Tables Vol C Tables 4.2.6.8 and 6.1.1.4'
O O 0.0106 0.0060 'International Tables Vol C Tables 4.2.6.8 and 6.1.1.4'

loop_
_geom_angle_atom_site_label_1
_geom_angle_atom_site_label_2
_geom_angle_atom_site_label_3
_geom_angle_site_symmetry_1
_geom_angle_site_symmetry_3
_geom_angle
_geom_angle_publ_flag
C3 N1 N2 . . 118.20(15) ?
C3 N1 C2 . . 119.08(15) ?
N2 N1 C2 . . 119.14(14) ?
N1 N2 C5 . . 111.63(15) ?
N1 N2 H2 . . 110.4(15) ?
C5 N2 H2 . . 109.5(14) ?
C1 N3 C16 . . 120.43(16) ?
C1 N3 C12 . . 125.11(16) ?
C16 N3 C12 . . 114.21(15) ?
O1 C1 N3 . . 122.28(17) ?
O1 C1 C2 . . 119.95(16) ?
N3 C1 C2 . . 117.77(15) ?
N1 C2 C1 . . 109.95(14) ?
N1 C2 H2A . . 109.7 ?
C1 C2 H2A . . 109.7 ?
N1 C2 H2B . . 109.7 ?
C1 C2 H2B . . 109.7 ?
H2A C2 H2B . . 108.2 ?
O2 C3 N1 . . 120.97(17) ?
O2 C3 C4 . . 121.75(17) ?
N1 C3 C4 . . 117.29(16) ?
C3 C4 H4A . . 109.5 ?
C3 C4 H4B . . 109.5 ?
H4A C4 H4B . . 109.5 ?
C3 C4 H4C . . 109.5 ?
H4A C4 H4C . . 109.5 ?
H4B C4 H4C . . 109.5 ?
N2 C5 C6 . . 109.95(16) ?
N2 C5 H5A . . 109.7 ?
C6 C5 H5A . . 109.7 ?
N2 C5 H5B . . 109.7 ?
C6 C5 H5B . . 109.7 ?
H5A C5 H5B . . 108.2 ?
C11 C6 C7 . . 118.51(18) ?
C11 C6 C5 . . 121.59(18) ?
C7 C6 C5 . . 119.84(18) ?
C8 C7 C6 . . 120.9(2) ?
C8 C7 H7 . . 119.6 ?
C6 C7 H7 . . 119.6 ?
C9 C8 C7 . . 120.2(2) ?
C9 C8 H8 . . 119.9 ?
C7 C8 H8 . . 119.9 ?
C10 C9 C8 . . 119.6(2) ?
C10 C9 H9 . . 120.2 ?
C8 C9 H9 . . 120.2 ?
C9 C10 C11 . . 120.3(2) ?
C9 C10 H10 . . 119.8 ?
C11 C10 H10 . . 119.8 ?
C6 C11 C10 . . 120.5(2) ?
C6 C11 H11 . . 119.8 ?
C10 C11 H11 . . 119.8 ?
N3 C12 C13 . . 109.99(16) ?
N3 C12 H12A . . 109.7 ?
C13 C12 H12A . . 109.7 ?
N3 C12 H12B . . 109.7 ?
C13 C12 H12B . . 109.7 ?
H12A C12 H12B . . 108.2 ?
C12 C13 C14 . . 111.31(17) ?
C12 C13 H13A . . 109.4 ?
C14 C13 H13A . . 109.4 ?
C12 C13 H13B . . 109.4 ?
C14 C13 H13B . . 109.4 ?
H13A C13 H13B . . 108.0 ?
C15 C14 C13 . . 110.83(16) ?
C15 C14 H14A . . 109.5 ?
C13 C14 H14A . . 109.5 ?
C15 C14 H14B . . 109.5 ?
C13 C14 H14B . . 109.5 ?
H14A C14 H14B . . 108.1 ?
C16 C15 C14 . . 110.94(17) ?
C16 C15 H15A . . 109.5 ?
C14 C15 H15A . . 109.5 ?
C16 C15 H15B . . 109.5 ?
C14 C15 H15B . . 109.5 ?
H15A C15 H15B . . 108.0 ?
N3 C16 C15 . . 110.27(16) ?
N3 C16 H16A . . 109.6 ?
C15 C16 H16A . . 109.6 ?
N3 C16 H16B . . 109.6 ?
C15 C16 H16B . . 109.6 ?
H16A C16 H16B . . 108.1 ?
C19 N4 N5 . . 118.23(15) ?
C19 N4 C18 . . 119.13(15) ?
N5 N4 C18 . . 119.14(14) ?
N4 N5 C21 . . 111.69(15) ?
N4 N5 H5 . . 110.0(14) ?
C21 N5 H5 . . 111.1(15) ?
C17 N6 C28 . . 120.20(16) ?
C17 N6 C32 . . 125.59(16) ?
C28 N6 C32 . . 114.20(15) ?
O3 C17 N6 . . 122.70(17) ?
O3 C17 C18 . . 119.77(16) ?
N6 C17 C18 . . 117.52(16) ?
N4 C18 C17 . . 109.76(15) ?
N4 C18 H18A . . 109.7 ?
C17 C18 H18A . . 109.7 ?
N4 C18 H18B . . 109.7 ?
C17 C18 H18B . . 109.7 ?
H18A C18 H18B . . 108.2 ?
O4 C19 N4 . . 120.79(16) ?
O4 C19 C20 . . 121.89(16) ?
N4 C19 C20 . . 117.32(16) ?
C19 C20 H20A . . 109.5 ?
C19 C20 H20B . . 109.5 ?
H20A C20 H20B . . 109.5 ?
C19 C20 H20C . . 109.5 ?
H20A C20 H20C . . 109.5 ?
H20B C20 H20C . . 109.5 ?
N5 C21 C22 . . 110.11(15) ?
N5 C21 H21A . . 109.6 ?
C22 C21 H21A . . 109.6 ?
N5 C21 H21B . . 109.6 ?
C22 C21 H21B . . 109.6 ?
H21A C21 H21B . . 108.2 ?
C23 C22 C27 . . 118.46(19) ?
C23 C22 C21 . . 121.43(17) ?
C27 C22 C21 . . 120.05(18) ?
C22 C23 C24 . . 120.70(19) ?
C22 C23 H23 . . 119.7 ?
C24 C23 H23 . . 119.7 ?
C25 C24 C23 . . 120.2(2) ?
C25 C24 H24 . . 119.9 ?
C23 C24 H24 . . 119.9 ?
C24 C25 C26 . . 119.5(2) ?
C24 C25 H25 . . 120.2 ?
C26 C25 H25 . . 120.2 ?
C25 C26 C27 . . 120.22(19) ?
C25 C26 H26 . . 119.9 ?
C27 C26 H26 . . 119.9 ?
C26 C27 C22 . . 120.90(19) ?
C26 C27 H27 . . 119.5 ?
C22 C27 H27 . . 119.5 ?
N6 C28 C29 . . 110.91(17) ?
N6 C28 H28A . . 109.5 ?
C29 C28 H28A . . 109.5 ?
N6 C28 H28B . . 109.5 ?
C29 C28 H28B . . 109.5 ?
H28A C28 H28B . . 108.0 ?
C28 C29 C30 . . 110.73(18) ?
C28 C29 H29A . . 109.5 ?
C30 C29 H29A . . 109.5 ?
C28 C29 H29B . . 109.5 ?
C30 C29 H29B . . 109.5 ?
H29A C29 H29B . . 108.1 ?
C29 C30 C31 . . 110.71(17) ?
C29 C30 H30A . . 109.5 ?
C31 C30 H30A . . 109.5 ?
C29 C30 H30B . . 109.5 ?
C31 C30 H30B . . 109.5 ?
H30A C30 H30B . . 108.1 ?
C32 C31 C30 . . 111.48(18) ?
C32 C31 H31A . . 109.3 ?
C30 C31 H31A . . 109.3 ?
C32 C31 H31B . . 109.3 ?
C30 C31 H31B . . 109.3 ?
H31A C31 H31B . . 108.0 ?
N6 C32 C31 . . 109.94(17) ?
N6 C32 H32A . . 109.7 ?
C31 C32 H32A . . 109.7 ?
N6 C32 H32B . . 109.7 ?
C31 C32 H32B . . 109.7 ?
H32A C32 H32B . . 108.2 ?

loop_
_geom_bond_atom_site_label_1
_geom_bond_atom_site_label_2
_geom_bond_site_symmetry_2
_geom_bond_distance
_geom_bond_publ_flag
O1 C1 . 1.231(2) ?
O2 C3 . 1.233(2) ?
N1 C3 . 1.356(2) ?
N1 N2 . 1.415(2) ?
N1 C2 . 1.454(2) ?
N2 C5 . 1.467(3) ?
N2 H2 . 0.88(2) ?
N3 C1 . 1.348(2) ?
N3 C16 . 1.462(2) ?
N3 C12 . 1.464(2) ?
C1 C2 . 1.527(2) ?
C2 H2A . 0.99 ?
C2 H2B . 0.99 ?
C3 C4 . 1.505(3) ?
C4 H4A . 0.98 ?
C4 H4B . 0.98 ?
C4 H4C . 0.98 ?
C5 C6 . 1.504(3) ?
C5 H5A . 0.99 ?
C5 H5B . 0.99 ?
C6 C11 . 1.391(3) ?
C6 C7 . 1.391(3) ?
C7 C8 . 1.386(3) ?
C7 H7 . 0.95 ?
C8 C9 . 1.384(3) ?
C8 H8 . 0.95 ?
C9 C10 . 1.381(3) ?
C9 H9 . 0.95 ?
C10 C11 . 1.393(3) ?
C10 H10 . 0.95 ?
C11 H11 . 0.95 ?
C12 C13 . 1.521(3) ?
C12 H12A . 0.99 ?
C12 H12B . 0.99 ?
C13 C14 . 1.525(3) ?
C13 H13A . 0.99 ?
C13 H13B . 0.99 ?
C14 C15 . 1.523(3) ?
C14 H14A . 0.99 ?
C14 H14B . 0.99 ?
C15 C16 . 1.522(3) ?
C15 H15A . 0.99 ?
C15 H15B . 0.99 ?
C16 H16A . 0.99 ?
C16 H16B . 0.99 ?
O3 C17 . 1.227(2) ?
O4 C19 . 1.231(2) ?
N4 C19 . 1.358(2) ?
N4 N5 . 1.415(2) ?
N4 C18 . 1.451(2) ?
N5 C21 . 1.468(3) ?
N5 H5 . 0.89(2) ?
N6 C17 . 1.346(2) ?
N6 C28 . 1.460(2) ?
N6 C32 . 1.464(2) ?
C17 C18 . 1.533(3) ?
C18 H18A . 0.99 ?
C18 H18B . 0.99 ?
C19 C20 . 1.504(3) ?
C20 H20A . 0.98 ?
C20 H20B . 0.98 ?
C20 H20C . 0.98 ?
C21 C22 . 1.506(3) ?
C21 H21A . 0.99 ?
C21 H21B . 0.99 ?
C22 C23 . 1.390(3) ?
C22 C27 . 1.391(3) ?
C23 C24 . 1.392(3) ?
C23 H23 . 0.95 ?
C24 C25 . 1.383(3) ?
C24 H24 . 0.95 ?
C25 C26 . 1.385(3) ?
C25 H25 . 0.95 ?
C26 C27 . 1.387(3) ?
C26 H26 . 0.95 ?
C27 H27 . 0.95 ?
C28 C29 . 1.520(3) ?
C28 H28A . 0.99 ?
C28 H28B . 0.99 ?
C29 C30 . 1.524(3) ?
C29 H29A . 0.99 ?
C29 H29B . 0.99 ?
C30 C31 . 1.526(3) ?
C30 H30A . 0.99 ?
C30 H30B . 0.99 ?
C31 C32 . 1.521(3) ?
C31 H31A . 0.99 ?
C31 H31B . 0.99 ?
C32 H32A . 0.99 ?
C32 H32B . 0.99 ?

loop_
_geom_hbond_atom_site_label_D
_geom_hbond_atom_site_label_H
_geom_hbond_atom_site_label_A
_geom_hbond_site_symmetry_A
_geom_hbond_distance_DH
_geom_hbond_distance_HA
_geom_hbond_distance_DA
_geom_hbond_angle_DHA
_geom_hbond_publ_flag
N2 H2 O1 . 0.88(2) 2.66(2) 3.100(2) 112.4(17) ?
N2 H2 O2 2_546 0.88(2) 2.28(2) 3.051(2) 147.(2) ?
N5 H5 O4 2_647 0.89(2) 2.29(2) 3.096(2) 149.8(19) ?

loop_
_geom_torsion_atom_site_label_1
_geom_torsion_atom_site_label_2
_geom_torsion_atom_site_label_3
_geom_torsion_atom_site_label_4
_geom_torsion_site_symmetry_1
_geom_torsion_site_symmetry_2
_geom_torsion_site_symmetry_3
_geom_torsion_site_symmetry_4
_geom_torsion
_geom_torsion_publ_flag
C3 N1 N2 C5 . . . . 132.00(17) ?
C2 N1 N2 C5 . . . . -69.5(2) ?
C16 N3 C1 O1 . . . . -1.1(3) ?
C12 N3 C1 O1 . . . . 172.92(19) ?
C16 N3 C1 C2 . . . . 179.00(17) ?
C12 N3 C1 C2 . . . . -6.9(3) ?
C3 N1 C2 C1 . . . . 77.9(2) ?
N2 N1 C2 C1 . . . . -80.41(19) ?
O1 C1 C2 N1 . . . . 2.1(2) ?
N3 C1 C2 N1 . . . . -178.00(15) ?
N2 N1 C3 O2 . . . . 171.20(16) ?
C2 N1 C3 O2 . . . . 12.7(2) ?
N2 N1 C3 C4 . . . . -8.8(2) ?
C2 N1 C3 C4 . . . . -167.36(16) ?
N1 N2 C5 C6 . . . . -75.34(19) ?
N2 C5 C6 C11 . . . . 102.4(2) ?
N2 C5 C6 C7 . . . . -74.7(2) ?
C11 C6 C7 C8 . . . . -0.6(3) ?
C5 C6 C7 C8 . . . . 176.56(19) ?
C6 C7 C8 C9 . . . . 0.2(3) ?
C7 C8 C9 C10 . . . . 0.1(4) ?
C8 C9 C10 C11 . . . . 0.0(4) ?
C7 C6 C11 C10 . . . . 0.7(3) ?
C5 C6 C11 C10 . . . . -176.41(19) ?
C9 C10 C11 C6 . . . . -0.4(3) ?
C1 N3 C12 C13 . . . . -116.7(2) ?
C16 N3 C12 C13 . . . . 57.7(2) ?
N3 C12 C13 C14 . . . . -54.4(2) ?
C12 C13 C14 C15 . . . . 53.6(2) ?
C13 C14 C15 C16 . . . . -53.6(2) ?
C1 N3 C16 C15 . . . . 116.7(2) ?
C12 N3 C16 C15 . . . . -58.0(2) ?
C14 C15 C16 N3 . . . . 54.7(2) ?
C19 N4 N5 C21 . . . . -132.43(17) ?
C18 N4 N5 C21 . . . . 68.9(2) ?
C28 N6 C17 O3 . . . . 5.1(3) ?
C32 N6 C17 O3 . . . . -174.34(19) ?
C28 N6 C17 C18 . . . . -175.20(17) ?
C32 N6 C17 C18 . . . . 5.4(3) ?
C19 N4 C18 C17 . . . . -75.8(2) ?
N5 N4 C18 C17 . . . . 82.71(19) ?
O3 C17 C18 N4 . . . . -3.0(2) ?
N6 C17 C18 N4 . . . . 177.23(16) ?
N5 N4 C19 O4 . . . . -170.54(17) ?
C18 N4 C19 O4 . . . . -11.8(3) ?
N5 N4 C19 C20 . . . . 9.1(2) ?
C18 N4 C19 C20 . . . . 167.82(16) ?
N4 N5 C21 C22 . . . . 73.93(19) ?
N5 C21 C22 C23 . . . . -99.4(2) ?
N5 C21 C22 C27 . . . . 77.5(2) ?
C27 C22 C23 C24 . . . . -1.2(3) ?
C21 C22 C23 C24 . . . . 175.82(19) ?
C22 C23 C24 C25 . . . . 0.9(3) ?
C23 C24 C25 C26 . . . . -0.2(4) ?
C24 C25 C26 C27 . . . . -0.2(4) ?
C25 C26 C27 C22 . . . . -0.1(3) ?
C23 C22 C27 C26 . . . . 0.8(3) ?
C21 C22 C27 C26 . . . . -176.3(2) ?
C17 N6 C28 C29 . . . . -122.0(2) ?
C32 N6 C28 C29 . . . . 57.5(2) ?
N6 C28 C29 C30 . . . . -54.4(2) ?
C28 C29 C30 C31 . . . . 53.4(3) ?
C29 C30 C31 C32 . . . . -54.0(2) ?
C17 N6 C32 C31 . . . . 122.4(2) ?
C28 N6 C32 C31 . . . . -57.0(2) ?
C30 C31 C32 N6 . . . . 54.5(2) ?
